data_6000108
loop_
_publ_author_name
'Wickleder, M. S.'

_publ_section_title
;
 Anhydrous sulfates of rare earth elements: Syntheses and crystal
 structures of Y-2(SO4)(3) and Sc-2(SO4)(3)
;
_journal_name_full 'Zeitschrift Fur Anorganische Und Allgemeine Chemie'
_journal_page_first 1468
_journal_page_last 1472
_journal_paper_doi 10.1002/(SICI)1521-3749(200006)626:6<1468::AID-ZAAC1468>3.0.CO;2-M
_journal_volume 626
_journal_year 2000
_chemical_formula_sum 'O12 S3 Sc2'
_space_group_crystal_system trigonal
_space_group_IT_number 148
_space_group_name_Hall '-R 3'
_space_group_name_H-M_alt 'R -3 :H'
_cell_angle_alpha 90.000
_cell_angle_beta 90.000
_cell_angle_gamma 120
_cell_formula_units_Z 6
_cell_length_a 8.7071(13)
_cell_length_b 8.7071(13)
_cell_length_c 22.470(4)
_cell_volume 1703.49
_cod_depositor_comments
;
 Correcting the _cell_angle_gamma data item value by changing it from '90.000'
 to '120' and adding atom coordinates after consulting the original publication.
 Updating space group information and adding the symmetry operation list.
 Adding the _cell_formula_units_Z data item. Adding the
 _atom_site_U_iso_or_equiv data item.

 Antanas Vaitkus,
 2017-11-19
;
_cod_database_code 6000108

loop_
_space_group_symop_id
_space_group_symop_operation_xyz
1 x,y,z
2 -y,x-y,z
3 -x+y,-x,z
4 -x,-y,-z
5 y,-x+y,-z
6 x-y,x,-z
7 x+2/3,y+1/3,z+1/3
8 -y+2/3,x-y+1/3,z+1/3
9 -x+y+2/3,-x+1/3,z+1/3
10 -x+2/3,-y+1/3,-z+1/3
11 y+2/3,-x+y+1/3,-z+1/3
12 x-y+2/3,x+1/3,-z+1/3
13 x+1/3,y+2/3,z+2/3
14 -y+1/3,x-y+2/3,z+2/3
15 -x+y+1/3,-x+2/3,z+2/3
16 -x+1/3,-y+2/3,-z+2/3
17 y+1/3,-x+y+2/3,-z+2/3
18 x-y+1/3,x+2/3,-z+2/3

loop_
_atom_site_label
_atom_site_type_symbol
_atom_site_site_symmetry_multiplicity
_atom_site_Wyckoff_symbol
_atom_site_fract_x
_atom_site_fract_y
_atom_site_fract_z
_atom_site_U_iso_or_equiv
Sc1 Sc 6 c 0 0 0.14447(3) 0.0118(3)
Sc2 Sc 6 c 0.33333 0.66667 0.0221(3) 0.0117(3)
S1 S 18 f 0.37973(8) 0.33335(8) 0.08332(3) 0.0135(3)
O1 O 18 f 0.2060(3) 0.1784(3) 0.09195(9) 0.0268(5)
O2 O 18 f 0.3613(3) 0.4886(3) 0.07476(9) 0.0268(6)
O3 O 18 f 0.4599(3) 0.3032(3) 0.0312(1) 0.0285(6)
O4 O 18 f 0.4897(3) 0.3634(3) 0.1355(1) 0.0289(6)
